data_7050507
loop_
_publ_author_name
'Audrey Moores'
'Christian Defieber'
'Nicolas M\'ezailles'
'Nicole Maigrot'
'Louis Ricard'
'Pascal Le Floch'

_publ_section_title
;
 Siloxa-bridged-cyclophanes featuring benzene, thiophene and pyridine
 units
;
_journal_issue 6
_journal_name_full 'New J. Chem.'
_journal_page_first 994
_journal_page_last 999
_journal_paper_doi 10.1039/b211045h
_journal_volume 27
_journal_year 2003
_chemical_formula_sum 'C16 H28 O2 S2 Si4'
_chemical_formula_weight 428.86
_chemical_name_systematic
; 
? 
;
_space_group_IT_number 2
_symmetry_cell_setting triclinic
_symmetry_space_group_name_Hall '-P 1'
_symmetry_space_group_name_H-M 'P -1'
_atom_sites_solution_hydrogens geom
_atom_sites_solution_primary direct
_atom_sites_solution_secondary difmap
_audit_creation_method SHELXL-97
_cell_angle_alpha 72.939(2)
_cell_angle_beta 72.984(2)
_cell_angle_gamma 73.3800(10)
_cell_formula_units_Z 1
_cell_length_a 6.7411(2)
_cell_length_b 8.2744(2)
_cell_length_c 11.44040(10)
_cell_measurement_reflns_used 251
_cell_measurement_temperature 150.0(10)
_cell_measurement_theta_max 20.0
_cell_measurement_theta_min 3.0
_cell_volume 569.18(2)
_computing_structure_refinement 'SHELXL-97 (Sheldrick, 1997)'
_computing_structure_solution 'SHELXS-97 (Sheldrick, 1990)'
_diffrn_ambient_temperature 150.0(10)
_diffrn_measured_fraction_theta_full 0.990
_diffrn_measured_fraction_theta_max 0.990
_diffrn_measurement_device_type KappaCCD
_diffrn_measurement_method 'phi and omega scans'
_diffrn_radiation_monochromator graphite
_diffrn_radiation_source 'fine-focus sealed tube'
_diffrn_radiation_type MoK\a
_diffrn_radiation_wavelength 0.71069
_diffrn_reflns_av_R_equivalents 0.0277
_diffrn_reflns_av_sigmaI/netI 0.0523
_diffrn_reflns_limit_h_max 6
_diffrn_reflns_limit_h_min -9
_diffrn_reflns_limit_k_max 11
_diffrn_reflns_limit_k_min -11
_diffrn_reflns_limit_l_max 16
_diffrn_reflns_limit_l_min -16
_diffrn_reflns_number 4544
_diffrn_reflns_theta_full 30.01
_diffrn_reflns_theta_max 30.01
_diffrn_reflns_theta_min 3.37
_exptl_absorpt_coefficient_mu 0.452
_exptl_absorpt_correction_T_max 0.9312
_exptl_absorpt_correction_T_min 0.9072
_exptl_crystal_colour colorless
_exptl_crystal_density_diffrn 1.251
_exptl_crystal_density_method 'not measured'
_exptl_crystal_description needle
_exptl_crystal_F_000 228
_exptl_crystal_size_max 0.22
_exptl_crystal_size_mid 0.16
_exptl_crystal_size_min 0.16
_refine_diff_density_max 0.405
_refine_diff_density_min -0.390
_refine_diff_density_rms 0.067
_refine_ls_extinction_method none
_refine_ls_goodness_of_fit_ref 1.026
_refine_ls_hydrogen_treatment mixed
_refine_ls_matrix_type full
_refine_ls_number_parameters 113
_refine_ls_number_reflns 3296
_refine_ls_number_restraints 0
_refine_ls_restrained_S_all 1.026
_refine_ls_R_factor_all 0.0429
_refine_ls_R_factor_gt 0.0346
_refine_ls_shift/su_max 0.001
_refine_ls_shift/su_mean 0.000
_refine_ls_structure_factor_coef Fsqd
_refine_ls_weighting_details 'calc w=1/[\s^2^(Fo^2^)+(0.0445P)^2^+0.1347P] where P=(Fo^2^+2Fc^2^)/3'
_refine_ls_weighting_scheme calc
_refine_ls_wR_factor_gt 0.0893
_refine_ls_wR_factor_ref 0.0967
_reflns_number_gt 2782
_reflns_number_total 3296
_reflns_threshold_expression >2sigma(I)
_cod_data_source_file b211045h.txt
_cod_data_source_block compound_11
_cod_depositor_comments
;
The following automatic conversions were performed:
'_symmetry_cell_setting' value 'Triclinic' changed to 'triclinic'
according to '/home/saulius/struct/CIF-dictionaries/cif_core.dic'
dictionary named 'cif_core.dic' version 2.4.1 from 2010-06-29.

Automatic conversion script
Id: cif_fix_enum 1527 2010-12-29 10:47:43Z saulius 
;
_cod_original_sg_symbol_H-M P-1
_cod_database_code 7050507

loop_
_symmetry_equiv_pos_as_xyz
'x, y, z'
'-x, -y, -z'

loop_
_atom_site_label
_atom_site_type_symbol
_atom_site_fract_x
_atom_site_fract_y
_atom_site_fract_z
_atom_site_U_iso_or_equiv
_atom_site_adp_type
_atom_site_occupancy
_atom_site_symmetry_multiplicity
_atom_site_calc_flag
_atom_site_refinement_flags
_atom_site_disorder_assembly
_atom_site_disorder_group
S1 S 0.07138(6) 0.27490(4) 0.55029(3) 0.01894(10) Uani 1 1 d . . .
Si1 Si 0.03042(6) 0.34478(5) 0.81490(3) 0.01894(11) Uani 1 1 d . . .
Si2 Si 0.12536(6) 0.70936(5) 0.67371(3) 0.01759(11) Uani 1 1 d . . .
O1 O 0.14716(17) 0.50876(12) 0.75733(9) 0.0216(2) Uani 1 1 d . . .
C1 C -0.1441(2) 0.29150(17) 0.49214(12) 0.0187(3) Uani 1 1 d . . .
C2 C -0.3264(2) 0.32571(18) 0.58199(13) 0.0220(3) Uani 1 1 d . . .
H2 H -0.4641 0.3379 0.5701 0.026 Uiso 1 1 calc R . .
C3 C -0.2917(2) 0.34128(18) 0.69416(13) 0.0218(3) Uani 1 1 d . . .
H3 H -0.4036 0.3658 0.7639 0.026 Uiso 1 1 calc R . .
C4 C -0.0804(2) 0.31744(17) 0.69247(12) 0.0191(3) Uani 1 1 d . . .
C5 C 0.2322(3) 0.1498(2) 0.86454(15) 0.0305(4) Uani 1 1 d . . .
H5A H 0.3459 0.1267 0.7913 0.046 Uiso 1 1 calc R . .
H5B H 0.1653 0.0501 0.9023 0.046 Uiso 1 1 calc R . .
H5C H 0.2921 0.1695 0.9263 0.046 Uiso 1 1 calc R . .
C6 C -0.1960(3) 0.3886(2) 0.94862(14) 0.0315(4) Uani 1 1 d . . .
H6A H -0.1429 0.4005 1.0161 0.047 Uiso 1 1 calc R . .
H6B H -0.2692 0.2923 0.9798 0.047 Uiso 1 1 calc R . .
H6C H -0.2955 0.4960 0.9206 0.047 Uiso 1 1 calc R . .
C7 C 0.3561(3) 0.78508(19) 0.67742(14) 0.0243(3) Uani 1 1 d . . .
H7A H 0.3538 0.7798 0.7645 0.037 Uiso 1 1 calc R . .
H7B H 0.3486 0.9048 0.6284 0.037 Uiso 1 1 calc R . .
H7C H 0.4879 0.7108 0.6413 0.037 Uiso 1 1 calc R . .
C8 C -0.1322(2) 0.8431(2) 0.73874(14) 0.0258(3) Uani 1 1 d . . .
H8A H -0.2485 0.8015 0.7304 0.039 Uiso 1 1 calc R . .
H8B H -0.1408 0.9642 0.6926 0.039 Uiso 1 1 calc R . .
H8C H -0.1437 0.8344 0.8277 0.039 Uiso 1 1 calc R . .

loop_
_atom_site_aniso_label
_atom_site_aniso_U_11
_atom_site_aniso_U_22
_atom_site_aniso_U_33
_atom_site_aniso_U_23
_atom_site_aniso_U_13
_atom_site_aniso_U_12
S1 0.01832(18) 0.02082(18) 0.01830(17) -0.00543(12) -0.00376(13) -0.00466(13)
Si1 0.0237(2) 0.01772(19) 0.01605(18) -0.00298(14) -0.00467(15) -0.00618(16)
Si2 0.0193(2) 0.01699(19) 0.01827(18) -0.00445(14) -0.00495(15) -0.00550(15)
O1 0.0270(6) 0.0190(5) 0.0208(5) -0.0028(4) -0.0078(4) -0.0074(4)
C1 0.0205(7) 0.0167(6) 0.0199(6) -0.0026(5) -0.0068(5) -0.0049(5)
C2 0.0196(7) 0.0229(7) 0.0233(6) -0.0033(5) -0.0054(5) -0.0058(6)
C3 0.0213(7) 0.0222(7) 0.0200(6) -0.0052(5) -0.0021(5) -0.0044(6)
C4 0.0215(7) 0.0166(6) 0.0189(6) -0.0047(5) -0.0029(5) -0.0045(5)
C5 0.0366(9) 0.0233(7) 0.0305(8) 0.0007(6) -0.0138(7) -0.0056(7)
C6 0.0359(10) 0.0370(9) 0.0219(7) -0.0095(6) 0.0003(6) -0.0125(7)
C7 0.0245(8) 0.0238(7) 0.0273(7) -0.0066(5) -0.0066(6) -0.0076(6)
C8 0.0237(8) 0.0254(7) 0.0281(7) -0.0085(6) -0.0044(6) -0.0043(6)

loop_
_atom_type_symbol
_atom_type_description
_atom_type_scat_dispersion_real
_atom_type_scat_dispersion_imag
_atom_type_scat_source
C C 0.0033 0.0016 'International Tables Vol C Tables 4.2.6.8 and 6.1.1.4'
H H 0.0000 0.0000 'International Tables Vol C Tables 4.2.6.8 and 6.1.1.4'
O O 0.0106 0.0060 'International Tables Vol C Tables 4.2.6.8 and 6.1.1.4'
Si Si 0.0817 0.0704 'International Tables Vol C Tables 4.2.6.8 and 6.1.1.4'
S S 0.1246 0.1234 'International Tables Vol C Tables 4.2.6.8 and 6.1.1.4'

loop_
_geom_angle_atom_site_label_1
_geom_angle_atom_site_label_2
_geom_angle_atom_site_label_3
_geom_angle
_geom_angle_site_symmetry_1
_geom_angle_site_symmetry_3
_geom_angle_publ_flag
C1 S1 C4 94.43(7) . . ?
O1 Si1 C5 107.69(7) . . ?
O1 Si1 C6 110.08(7) . . ?
C5 Si1 C6 111.41(8) . . ?
O1 Si1 C4 109.27(6) . . ?
C5 Si1 C4 111.17(7) . . ?
C6 Si1 C4 107.22(7) . . ?
O1 Si2 C8 109.50(6) . . ?
O1 Si2 C7 107.02(6) . . ?
C8 Si2 C7 112.81(7) . . ?
O1 Si2 C1 108.41(6) . 2_566 ?
C8 Si2 C1 110.71(7) . 2_566 ?
C7 Si2 C1 108.23(7) . 2_566 ?
Si1 O1 Si2 144.49(7) . . ?
C2 C1 S1 108.85(10) . . ?
C2 C1 Si2 126.83(11) . 2_566 ?
S1 C1 Si2 123.89(8) . 2_566 ?
C1 C2 C3 114.17(13) . . ?
C1 C2 H2 122.9 . . ?
C3 C2 H2 122.9 . . ?
C4 C3 C2 113.62(13) . . ?
C4 C3 H3 123.2 . . ?
C2 C3 H3 123.2 . . ?
C3 C4 S1 108.92(10) . . ?
C3 C4 Si1 126.94(11) . . ?
S1 C4 Si1 123.93(8) . . ?
Si1 C5 H5A 109.5 . . ?
Si1 C5 H5B 109.5 . . ?
H5A C5 H5B 109.5 . . ?
Si1 C5 H5C 109.5 . . ?
H5A C5 H5C 109.5 . . ?
H5B C5 H5C 109.5 . . ?
Si1 C6 H6A 109.5 . . ?
Si1 C6 H6B 109.5 . . ?
H6A C6 H6B 109.5 . . ?
Si1 C6 H6C 109.5 . . ?
H6A C6 H6C 109.5 . . ?
H6B C6 H6C 109.5 . . ?
Si2 C7 H7A 109.5 . . ?
Si2 C7 H7B 109.5 . . ?
H7A C7 H7B 109.5 . . ?
Si2 C7 H7C 109.5 . . ?
H7A C7 H7C 109.5 . . ?
H7B C7 H7C 109.5 . . ?
Si2 C8 H8A 109.5 . . ?
Si2 C8 H8B 109.5 . . ?
H8A C8 H8B 109.5 . . ?
Si2 C8 H8C 109.5 . . ?
H8A C8 H8C 109.5 . . ?
H8B C8 H8C 109.5 . . ?

loop_
_geom_bond_atom_site_label_1
_geom_bond_atom_site_label_2
_geom_bond_distance
_geom_bond_site_symmetry_2
_geom_bond_publ_flag
S1 C1 1.7229(14) . ?
S1 C4 1.7240(14) . ?
Si1 O1 1.6362(10) . ?
Si1 C5 1.8534(16) . ?
Si1 C6 1.8556(16) . ?
Si1 C4 1.8617(14) . ?
Si2 O1 1.6440(10) . ?
Si2 C8 1.8492(16) . ?
Si2 C7 1.8505(15) . ?
Si2 C1 1.8664(13) 2_566 ?
C1 C2 1.371(2) . ?
C1 Si2 1.8665(13) 2_566 ?
C2 C3 1.417(2) . ?
C2 H2 0.9500 . ?
C3 C4 1.376(2) . ?
C3 H3 0.9500 . ?
C5 H5A 0.9800 . ?
C5 H5B 0.9800 . ?
C5 H5C 0.9800 . ?
C6 H6A 0.9800 . ?
C6 H6B 0.9800 . ?
C6 H6C 0.9800 . ?
C7 H7A 0.9800 . ?
C7 H7B 0.9800 . ?
C7 H7C 0.9800 . ?
C8 H8A 0.9800 . ?
C8 H8B 0.9800 . ?
C8 H8C 0.9800 . ?
